data_2221561
loop_
_publ_author_name
'H\"okelek, Tuncer'
'Dal, Hakan'
'Tercan, Bar\?i\,s'
'\"Ozbek, F. Elif'
'Necefo\(glu, Hacali'

_publ_section_title Diaquabis(2-chlorobenzoato-\k<i>O</i>)bis(nicotinamide-\k<i>N</i>^1^)nickel(II)
_journal_coeditor_code XU2501
_journal_issue 4
_journal_name_full 'Acta Crystallographica Section E'
_journal_page_first m466
_journal_page_last m467
_journal_paper_doi 10.1107/S1600536809011209
_journal_volume 65
_journal_year 2009
_chemical_formula_iupac '[Ni (C7 H4 Cl O2)2 (C6 H6 N2 O)2 (H2 O)2]'
_chemical_formula_moiety 'C26 H24 Cl2 N4 Ni O8'
_chemical_formula_sum 'C26 H24 Cl2 N4 Ni O8'
_chemical_formula_weight 650.10
_chemical_name_systematic Diaquabis(2-chlorobenzoato-\k<i>O</i>)bis(nicotinamide-\k<i>N</i>^1^)nickel(II)
_space_group_IT_number 14
_symmetry_cell_setting monoclinic
_symmetry_space_group_name_Hall '-P 2yn'
_symmetry_space_group_name_H-M 'P 1 21/n 1'
_atom_sites_solution_hydrogens geom
_atom_sites_solution_primary direct
_atom_sites_solution_secondary difmap
_audit_creation_method SHELXL-97
_cell_angle_alpha 90.00
_cell_angle_beta 106.600(2)
_cell_angle_gamma 90.00
_cell_formula_units_Z 2
_cell_length_a 7.8602(3)
_cell_length_b 17.9529(6)
_cell_length_c 9.8446(3)
_cell_measurement_reflns_used 5500
_cell_measurement_temperature 100(2)
_cell_measurement_theta_max 28.26
_cell_measurement_theta_min 2.44
_cell_volume 1331.31(8)
_computing_cell_refinement 'SAINT (Bruker, 2007)'
_computing_data_collection 'APEX2 (Bruker, 2007)'
_computing_data_reduction 'SAINT (Bruker, 2007)'
_computing_molecular_graphics 'Mercury (Macrae <i>et al.</i>,  2006)'
_computing_publication_material 'WinGX (Farrugia, 1999)'
_computing_structure_refinement 'SHELXL97 (Sheldrick, 2008)'
_computing_structure_solution 'SHELXS97 (Sheldrick, 2008)'
_diffrn_ambient_temperature 100(2)
_diffrn_measured_fraction_theta_full 0.997
_diffrn_measured_fraction_theta_max 0.997
_diffrn_measurement_device_type 'Bruker Kappa-APEXII CCD area-detector'
_diffrn_measurement_method '\f and \w'
_diffrn_radiation_monochromator graphite
_diffrn_radiation_source 'fine-focus sealed tube'
_diffrn_radiation_type MoK\a
_diffrn_radiation_wavelength 0.71073
_diffrn_reflns_av_R_equivalents 0.0642
_diffrn_reflns_av_sigmaI/netI 0.0482
_diffrn_reflns_limit_h_max 7
_diffrn_reflns_limit_h_min -10
_diffrn_reflns_limit_k_max 21
_diffrn_reflns_limit_k_min -23
_diffrn_reflns_limit_l_max 13
_diffrn_reflns_limit_l_min -11
_diffrn_reflns_number 11754
_diffrn_reflns_theta_full 28.30
_diffrn_reflns_theta_max 28.30
_diffrn_reflns_theta_min 2.27
_diffrn_standards_number 0
_exptl_absorpt_coefficient_mu 0.988
_exptl_absorpt_correction_T_max 0.784
_exptl_absorpt_correction_T_min 0.710
_exptl_absorpt_correction_type multi-scan
_exptl_absorpt_process_details '(SADABS; Bruker, 2005)'
_exptl_crystal_colour orange
_exptl_crystal_density_diffrn 1.622
_exptl_crystal_density_method 'not measured'
_exptl_crystal_description block
_exptl_crystal_F_000 668
_exptl_crystal_size_max 0.45
_exptl_crystal_size_mid 0.30
_exptl_crystal_size_min 0.25
_refine_diff_density_max 0.768
_refine_diff_density_min -0.690
_refine_ls_extinction_method none
_refine_ls_goodness_of_fit_ref 1.069
_refine_ls_hydrogen_treatment mixed
_refine_ls_matrix_type full
_refine_ls_number_parameters 202
_refine_ls_number_reflns 3301
_refine_ls_number_restraints 1
_refine_ls_restrained_S_all 1.069
_refine_ls_R_factor_all 0.0552
_refine_ls_R_factor_gt 0.0396
_refine_ls_shift/su_max 0.000
_refine_ls_shift/su_mean 0.000
_refine_ls_structure_factor_coef Fsqd
_refine_ls_weighting_details 'calc w=1/[\s^2^(Fo^2^)+(0.0492P)^2^+1.0761P] where P=(Fo^2^+2Fc^2^)/3'
_refine_ls_weighting_scheme calc
_refine_ls_wR_factor_gt 0.0997
_refine_ls_wR_factor_ref 0.1073
_reflns_number_gt 2626
_reflns_number_total 3301
_reflns_threshold_expression I>2\s(I)
_cod_data_source_file xu2501.cif
_cod_data_source_block I
_cod_original_sg_symbol_H-M 'P 21/n'
_cod_database_code 2221561
_cod_database_fobs_code 2221561

loop_
_symmetry_equiv_pos_as_xyz
'x, y, z'
'-x+1/2, y+1/2, -z+1/2'
'-x, -y, -z'
'x-1/2, -y-1/2, z-1/2'

loop_
_atom_site_type_symbol
_atom_site_label
_atom_site_fract_x
_atom_site_fract_y
_atom_site_fract_z
_atom_site_U_iso_or_equiv
_atom_site_adp_type
_atom_site_calc_flag
_atom_site_refinement_flags
_atom_site_occupancy
_atom_site_disorder_assembly
_atom_site_disorder_group
Ni Ni1 0.5000 0.0000 0.0000 0.01322(13) Uani d S 1 . .
Cl Cl1 0.40816(8) 0.28820(3) -0.32584(6) 0.02186(16) Uani d . 1 . .
O O1 0.6153(2) 0.09893(9) -0.04613(15) 0.0135(3) Uani d . 1 . .
O O2 0.3868(2) 0.13652(10) -0.22542(16) 0.0155(4) Uani d . 1 . .
O O3 0.0484(2) 0.00967(10) 0.32471(17) 0.0183(4) Uani d . 1 . .
O O4 0.2363(2) 0.04330(10) -0.08886(17) 0.0146(4) Uani d D 1 . .
H H41 0.261(4) 0.0763(19) -0.141(3) 0.030(9) Uiso d . 1 . .
H H42 0.153(3) 0.0172(16) -0.141(3) 0.029 Uiso d D 1 . .
N N1 0.4964(3) 0.04416(10) 0.19906(19) 0.0115(4) Uani d . 1 . .
N N2 0.1426(3) 0.08165(13) 0.5195(2) 0.0188(5) Uani d . 1 . .
H H21 0.221(4) 0.1030(18) 0.573(3) 0.026(9) Uiso d . 1 . .
H H22 0.060(4) 0.0657(17) 0.550(3) 0.023(8) Uiso d . 1 . .
C C1 0.5480(3) 0.13795(13) -0.1555(2) 0.0121(4) Uani d . 1 . .
C C2 0.6718(3) 0.18573(13) -0.2104(2) 0.0124(5) Uani d . 1 . .
C C3 0.8477(3) 0.16293(13) -0.1863(2) 0.0143(5) Uani d . 1 . .
H H3 0.8887 0.1224 -0.1271 0.017 Uiso calc R 1 . .
C C4 0.9630(3) 0.19869(14) -0.2478(2) 0.0164(5) Uani d . 1 . .
H H4 1.0797 0.1824 -0.2294 0.020 Uiso calc R 1 . .
C C5 0.9033(3) 0.25927(14) -0.3375(2) 0.0166(5) Uani d . 1 . .
H H5 0.9789 0.2823 -0.3820 0.020 Uiso calc R 1 . .
C C6 0.7319(3) 0.28498(14) -0.3601(2) 0.0154(5) Uani d . 1 . .
H H6 0.6926 0.3262 -0.4179 0.019 Uiso calc R 1 . .
C C7 0.6181(3) 0.24896(13) -0.2959(2) 0.0129(5) Uani d . 1 . .
C C8 0.6344(3) 0.08184(13) 0.2847(2) 0.0132(5) Uani d . 1 . .
H H8 0.7379 0.0868 0.2577 0.016 Uiso calc R 1 . .
C C9 0.6273(3) 0.11327(14) 0.4113(2) 0.0169(5) Uani d . 1 . .
H H9 0.7240 0.1393 0.4678 0.020 Uiso calc R 1 . .
C C10 0.4743(3) 0.10541(13) 0.4526(2) 0.0152(5) Uani d . 1 . .
H H10 0.4668 0.1262 0.5372 0.018 Uiso calc R 1 . .
C C11 0.3318(3) 0.06602(13) 0.3664(2) 0.0123(4) Uani d . 1 . .
C C12 0.3496(3) 0.03681(13) 0.2405(2) 0.0125(5) Uani d . 1 . .
H H12 0.2543 0.0108 0.1819 0.015 Uiso calc R 1 . .
C C13 0.1630(3) 0.05107(13) 0.4022(2) 0.0142(5) Uani d . 1 . .

loop_
_atom_site_aniso_label
_atom_site_aniso_U_11
_atom_site_aniso_U_22
_atom_site_aniso_U_33
_atom_site_aniso_U_12
_atom_site_aniso_U_13
_atom_site_aniso_U_23
Ni1 0.0129(2) 0.0162(2) 0.00877(19) -0.00046(17) 0.00017(15) -0.00017(15)
Cl1 0.0173(3) 0.0200(3) 0.0261(3) 0.0068(2) 0.0027(2) 0.0055(2)
O1 0.0147(8) 0.0153(8) 0.0076(7) -0.0023(6) -0.0017(6) 0.0006(6)
O2 0.0117(8) 0.0213(9) 0.0109(7) -0.0014(7) -0.0013(6) 0.0023(6)
O3 0.0149(9) 0.0267(10) 0.0116(7) -0.0053(7) 0.0013(6) -0.0039(7)
O4 0.0134(9) 0.0176(9) 0.0103(7) -0.0009(7) -0.0006(6) 0.0013(6)
N1 0.0115(9) 0.0122(10) 0.0090(8) 0.0000(7) -0.0002(7) 0.0004(7)
N2 0.0157(11) 0.0294(13) 0.0116(9) -0.0060(9) 0.0043(8) -0.0067(9)
C1 0.0148(11) 0.0124(11) 0.0082(9) -0.0007(9) 0.0018(8) -0.0030(8)
C2 0.0154(11) 0.0129(11) 0.0072(9) -0.0011(9) 0.0004(8) -0.0023(8)
C3 0.0147(11) 0.0137(11) 0.0112(10) -0.0007(9) -0.0016(8) -0.0014(8)
C4 0.0133(11) 0.0187(12) 0.0157(11) -0.0020(9) 0.0016(9) -0.0026(9)
C5 0.0190(12) 0.0174(12) 0.0127(10) -0.0053(10) 0.0035(9) -0.0016(9)
C6 0.0189(12) 0.0145(12) 0.0099(10) -0.0022(9) -0.0007(8) 0.0008(8)
C7 0.0126(11) 0.0140(11) 0.0092(10) 0.0017(9) -0.0013(8) -0.0020(8)
C8 0.0120(11) 0.0154(12) 0.0109(10) -0.0009(9) 0.0010(8) 0.0006(8)
C9 0.0155(12) 0.0196(13) 0.0125(10) -0.0047(10) -0.0012(9) -0.0033(9)
C10 0.0177(12) 0.0188(12) 0.0071(9) -0.0023(9) 0.0005(8) -0.0028(8)
C11 0.0134(11) 0.0134(11) 0.0082(9) -0.0007(9) -0.0001(8) 0.0007(8)
C12 0.0131(11) 0.0123(11) 0.0091(9) -0.0006(9) -0.0018(8) 0.0011(8)
C13 0.0132(11) 0.0180(12) 0.0097(9) 0.0004(9) 0.0008(8) 0.0017(8)

loop_
_atom_type_symbol
_atom_type_description
_atom_type_scat_dispersion_real
_atom_type_scat_dispersion_imag
_atom_type_scat_source
C C 0.0033 0.0016 'International Tables Vol C Tables 4.2.6.8 and 6.1.1.4'
H H 0.0000 0.0000 'International Tables Vol C Tables 4.2.6.8 and 6.1.1.4'
Cl Cl 0.1484 0.1585 'International Tables Vol C Tables 4.2.6.8 and 6.1.1.4'
N N 0.0061 0.0033 'International Tables Vol C Tables 4.2.6.8 and 6.1.1.4'
Ni Ni 0.3393 1.1124 'International Tables Vol C Tables 4.2.6.8 and 6.1.1.4'
O O 0.0106 0.0060 'International Tables Vol C Tables 4.2.6.8 and 6.1.1.4'

loop_
_geom_angle_atom_site_label_1
_geom_angle_atom_site_label_2
_geom_angle_atom_site_label_3
_geom_angle_site_symmetry_1
_geom_angle_site_symmetry_3
_geom_angle
_geom_angle_publ_flag
O1 Ni1 O1 3_655 . 180.00(5) ?
O1 Ni1 O4 3_655 . 88.18(6) yes
O1 Ni1 O4 . . 91.82(6) yes
O1 Ni1 O4 3_655 3_655 91.82(6) ?
O1 Ni1 O4 . 3_655 88.18(6) ?
O4 Ni1 O4 . 3_655 180.00(9) ?
O1 Ni1 N1 3_655 3_655 90.24(7) ?
O1 Ni1 N1 . 3_655 89.76(7) ?
O1 Ni1 N1 3_655 . 89.76(7) yes
O1 Ni1 N1 . . 90.24(7) yes
N1 Ni1 N1 3_655 . 180.00(14) ?
N1 Ni1 O4 3_655 . 91.44(7) yes
N1 Ni1 O4 . . 88.56(7) yes
N1 Ni1 O4 3_655 3_655 88.56(7) ?
N1 Ni1 O4 . 3_655 91.44(7) ?
Ni1 O4 H41 . . 98(2) ?
Ni1 O4 H42 . . 122(2) ?
H41 O4 H42 . . 107(3) ?
C1 O1 Ni1 . . 123.37(14) ?
C8 N1 Ni1 . . 122.93(16) ?
C12 N1 Ni1 . . 119.06(14) ?
C12 N1 C8 . . 117.97(19) ?
C13 N2 H21 . . 121(2) ?
C13 N2 H22 . . 118(2) ?
H22 N2 H21 . . 118(3) ?
O1 C1 C2 . . 117.6(2) ?
O2 C1 O1 . . 124.4(2) ?
O2 C1 C2 . . 117.89(19) ?
C3 C2 C1 . . 118.8(2) ?
C3 C2 C7 . . 116.9(2) ?
C7 C2 C1 . . 124.1(2) ?
C2 C3 H3 . . 119.0 ?
C4 C3 C2 . . 122.0(2) ?
C4 C3 H3 . . 119.0 ?
C3 C4 C5 . . 119.7(2) ?
C3 C4 H4 . . 120.2 ?
C5 C4 H4 . . 120.2 ?
C4 C5 H5 . . 120.1 ?
C6 C5 C4 . . 119.9(2) ?
C6 C5 H5 . . 120.1 ?
C5 C6 C7 . . 119.7(2) ?
C5 C6 H6 . . 120.2 ?
C7 C6 H6 . . 120.2 ?
C2 C7 Cl1 . . 122.46(19) ?
C6 C7 Cl1 . . 115.85(18) ?
C6 C7 C2 . . 121.7(2) ?
N1 C8 C9 . . 122.3(2) ?
N1 C8 H8 . . 118.8 ?
C9 C8 H8 . . 118.8 ?
C8 C9 H9 . . 120.5 ?
C10 C9 C8 . . 119.1(2) ?
C10 C9 H9 . . 120.5 ?
C9 C10 C11 . . 119.3(2) ?
C9 C10 H10 . . 120.4 ?
C11 C10 H10 . . 120.4 ?
C10 C11 C13 . . 124.3(2) ?
C12 C11 C10 . . 117.9(2) ?
C12 C11 C13 . . 117.80(19) ?
N1 C12 C11 . . 123.4(2) ?
N1 C12 H12 . . 118.3 ?
C11 C12 H12 . . 118.3 ?
O3 C13 N2 . . 122.2(2) ?
O3 C13 C11 . . 119.9(2) ?
N2 C13 C11 . . 117.9(2) ?

loop_
_geom_bond_atom_site_label_1
_geom_bond_atom_site_label_2
_geom_bond_site_symmetry_2
_geom_bond_distance
_geom_bond_publ_flag
Ni1 O1 3_655 2.1017(16) ?
Ni1 O1 . 2.1017(16) yes
Ni1 O4 . 2.1520(16) yes
Ni1 O4 3_655 2.1520(16) ?
Ni1 N1 3_655 2.1217(18) ?
Ni1 N1 . 2.1217(18) yes
Cl1 C7 . 1.740(2) ?
O1 C1 . 1.267(3) ?
O2 C1 . 1.258(3) ?
O3 C13 . 1.246(3) ?
O4 H41 . 0.85(3) ?
O4 H42 . 0.850(18) ?
N1 C8 . 1.350(3) ?
N1 C12 . 1.335(3) ?
N2 C13 . 1.329(3) ?
N2 H21 . 0.79(3) ?
N2 H22 . 0.84(3) ?
C1 C2 . 1.508(3) ?
C2 C3 . 1.396(3) ?
C3 H3 . 0.9300 ?
C4 C3 . 1.383(3) ?
C4 C5 . 1.395(3) ?
C4 H4 . 0.9300 ?
C5 C6 . 1.381(3) ?
C5 H5 . 0.9300 ?
C6 H6 . 0.9300 ?
C7 C2 . 1.404(3) ?
C7 C6 . 1.393(3) ?
C8 C9 . 1.384(3) ?
C8 H8 . 0.9300 ?
C9 H9 . 0.9300 ?
C10 C9 . 1.382(3) ?
C10 H10 . 0.9300 ?
C11 C10 . 1.390(3) ?
C11 C12 . 1.389(3) ?
C11 C13 . 1.492(3) ?
C12 H12 . 0.9300 ?

loop_
_geom_hbond_atom_site_label_D
_geom_hbond_atom_site_label_H
_geom_hbond_atom_site_label_A
_geom_hbond_site_symmetry_A
_geom_hbond_distance_DH
_geom_hbond_distance_HA
_geom_hbond_distance_DA
_geom_hbond_angle_DHA
_geom_hbond_publ_flag
O4 H41 O2 . 0.84(4) 1.82(3) 2.630(2) 161(3) yes
O4 H42 O3 3_555 0.85(3) 2.09(3) 2.887(2) 156(3) yes
N2 H21 O2 1_556 0.79(3) 2.13(3) 2.865(3) 156(3) yes
N2 H22 O3 3_556 0.84(3) 2.16(3) 2.934(3) 153(3) yes
C9 H9 Cg1 1_556 0.93 2.88 3.596(2) 135 yes

loop_
_geom_torsion_atom_site_label_1
_geom_torsion_atom_site_label_2
_geom_torsion_atom_site_label_3
_geom_torsion_atom_site_label_4
_geom_torsion_site_symmetry_1
_geom_torsion_site_symmetry_2
_geom_torsion_site_symmetry_3
_geom_torsion_site_symmetry_4
_geom_torsion
_geom_torsion_publ_flag
O4 Ni1 O1 C1 . . . . -35.17(18) ?
O4 Ni1 O1 C1 3_655 . . . 144.83(18) ?
N1 Ni1 O1 C1 3_655 . . . 56.26(18) ?
N1 Ni1 O1 C1 . . . . -123.74(18) ?
O1 Ni1 N1 C8 3_655 . . . 136.61(18) ?
O1 Ni1 N1 C8 . . . . -43.39(18) ?
O1 Ni1 N1 C12 3_655 . . . -45.66(17) ?
O1 Ni1 N1 C12 . . . . 134.34(17) ?
O4 Ni1 N1 C12 . . . . 42.53(17) ?
O4 Ni1 N1 C12 3_655 . . . -137.47(17) ?
O4 Ni1 N1 C8 . . . . -135.20(18) ?
O4 Ni1 N1 C8 3_655 . . . 44.80(18) ?
Ni1 O1 C1 O2 . . . . 22.1(3) ?
Ni1 O1 C1 C2 . . . . -154.02(15) ?
Ni1 N1 C8 C9 . . . . 176.99(17) ?
C12 N1 C8 C9 . . . . -0.8(3) ?
Ni1 N1 C12 C11 . . . . -177.65(17) ?
C8 N1 C12 C11 . . . . 0.2(3) ?
O1 C1 C2 C3 . . . . 28.5(3) ?
O1 C1 C2 C7 . . . . -157.4(2) ?
O2 C1 C2 C3 . . . . -147.9(2) ?
O2 C1 C2 C7 . . . . 26.2(3) ?
C1 C2 C3 C4 . . . . 172.0(2) ?
C7 C2 C3 C4 . . . . -2.5(3) ?
C5 C4 C3 C2 . . . . -0.3(3) ?
C3 C4 C5 C6 . . . . 2.5(3) ?
C4 C5 C6 C7 . . . . -1.7(3) ?
Cl1 C7 C2 C1 . . . . 10.4(3) ?
Cl1 C7 C2 C3 . . . . -175.42(16) ?
C6 C7 C2 C1 . . . . -170.8(2) ?
C6 C7 C2 C3 . . . . 3.4(3) ?
Cl1 C7 C6 C5 . . . . 177.53(17) ?
C2 C7 C6 C5 . . . . -1.3(3) ?
N1 C8 C9 C10 . . . . 0.6(4) ?
C11 C10 C9 C8 . . . . 0.2(4) ?
C12 C11 C10 C9 . . . . -0.7(3) ?
C13 C11 C10 C9 . . . . 177.3(2) ?
C10 C11 C12 N1 . . . . 0.5(3) ?
C13 C11 C12 N1 . . . . -177.6(2) ?
C10 C11 C13 O3 . . . . -173.6(2) ?
C10 C11 C13 N2 . . . . 4.8(4) ?
C12 C11 C13 O3 . . . . 4.4(3) ?
C12 C11 C13 N2 . . . . -177.1(2) ?
